data_4335948
loop_
_publ_author_name
'Claire A. Murray'
'Christine J. Cardin'
'Barnaby W. Greenland'
'Andrew Swift'
'Howard M. Colquhoun'

_publ_contact_author_address
; 
Department of Chemistry
University of Reading
Whiteknights
Reading
RG6 6AD 
;
_publ_contact_author_email h.m.colquhoun@reading.ac.uk
_publ_contact_author_fax '+44 1183 786717'
_publ_contact_author_name 'Howard M. Colquhoun'
_publ_contact_author_phone '+44 1183 786717'
_publ_section_title
;
 Pairwise Assembly of Organopalladium(II) Units with Cyanurato(3-) and
 Trithiocyanurato(3-) Ligands: Formation of Chiral Pd12, Pd10, and Pd9
 Cage-Molecules
;
_journal_name_full 'Inorganic Chemistry'
_journal_page_first 10424
_journal_page_last 10430
_journal_paper_doi 10.1021/ic401253q
_journal_volume 52
_journal_year 2013
_chemical_formula_moiety '2(C120 H144 N24 O12 Pd12), C H Cl3'
_chemical_formula_sum 'C241 H289 Cl3 N48 O24 Pd24'
_chemical_formula_weight 6902.61
_space_group_IT_number 205
_symmetry_cell_setting cubic
_symmetry_space_group_name_Hall '-P 2ac 2ab 3'
_symmetry_space_group_name_H-M 'P a -3'
_atom_sites_solution_hydrogens difmap
_atom_sites_solution_primary other
_audit_creation_date 13-03-02
_audit_creation_method CRYSTALS_ver_14.40
_cell_angle_alpha 90
_cell_angle_beta 90
_cell_angle_gamma 90
_cell_formula_units_Z 4
_cell_length_a 29.4972(2)
_cell_length_b 29.4972(2)
_cell_length_c 29.4972(2)
_cell_measurement_reflns_used 14765
_cell_measurement_temperature 150
_cell_measurement_theta_max 32
_cell_measurement_theta_min 2
_cell_volume 25665.1(3)
_computing_cell_refinement 'CrysAlis, (Oxford Diffraction, 2002)'
_computing_data_collection 'Gemini, (Oxford Diffraction, 2006)'
_computing_data_reduction 'CrysAlis, (Oxford Diffraction, 2002)'
_computing_molecular_graphics 'CAMERON (Watkin et al., 1996)'
_computing_publication_material 'CRYSTALS (Betteridge et al., 2003)'
_computing_structure_refinement 'CRYSTALS (Betteridge et al., 2003)'
_computing_structure_solution 'Superflip (Palatinus & Chapuis, 2007)'
_diffrn_ambient_temperature 150
_diffrn_measured_fraction_theta_full 0.996
_diffrn_measured_fraction_theta_max 0.962
_diffrn_measurement_device Area
_diffrn_measurement_device_type 'Oxford Diffraction Gemini'
_diffrn_measurement_method \w/2\q
_diffrn_radiation_monochromator graphite
_diffrn_radiation_type 'Mo K\a'
_diffrn_radiation_wavelength 0.71073
_diffrn_reflns_av_R_equivalents 0.106
_diffrn_reflns_limit_h_max 43
_diffrn_reflns_limit_h_min -42
_diffrn_reflns_limit_k_max 34
_diffrn_reflns_limit_k_min -42
_diffrn_reflns_limit_l_max 44
_diffrn_reflns_limit_l_min -30
_diffrn_reflns_number 175578
_diffrn_reflns_theta_full 30.114
_diffrn_reflns_theta_max 32.380
_diffrn_reflns_theta_min 2.392
_diffrn_standards_number 0
_exptl_absorpt_coefficient_mu 1.735
_exptl_absorpt_correction_T_max 0.70
_exptl_absorpt_correction_T_min 0.60
_exptl_absorpt_correction_type multi-scan
_exptl_absorpt_process_details 'CrysAlis, (Oxford Diffraction, 2002)'
_exptl_crystal_colour yellow
_exptl_crystal_density_diffrn 1.786
_exptl_crystal_description block
_exptl_crystal_F_000 13672
_exptl_crystal_size_max 0.303
_exptl_crystal_size_mid 0.287
_exptl_crystal_size_min 0.209
_refine_diff_density_max 3.09
_refine_diff_density_min -2.14
_refine_ls_extinction_method none
_refine_ls_goodness_of_fit_ref 1.3384
_refine_ls_hydrogen_treatment constr
_refine_ls_matrix_type full
_refine_ls_number_parameters 519
_refine_ls_number_reflns 14736
_refine_ls_number_restraints 4
_refine_ls_R_factor_all 0.1170
_refine_ls_R_factor_gt 0.0842
_refine_ls_shift/su_max 0.0016727
_refine_ls_shift/su_mean 0.0000359
_refine_ls_structure_factor_coef Fsqd
_refine_ls_weighting_details
;
 Method= Modified Sheldrick 
 w=1/[\s^2^(F^2^) + ( 0.10P)^2^ + 0.00P] 
 ,where P=p(6)*max(Fo^2^,0) + (1-p(6))Fc^2^ 
;
_refine_ls_weighting_scheme calc
_refine_ls_wR_factor_all 0.2173
_refine_ls_wR_factor_gt 0.2017
_refine_ls_wR_factor_ref 0.2173
_reflns_limit_h_max 0
_reflns_limit_h_min -31
_reflns_limit_k_max 30
_reflns_limit_k_min 0
_reflns_limit_l_max 44
_reflns_limit_l_min 2
_reflns_number_gt 11138
_reflns_number_total 14765
_reflns_threshold_expression I>2.0\s(I)
_oxford_diffrn_Wilson_B_factor 1.62
_oxford_diffrn_Wilson_scale 24.70
_oxford_refine_ls_r_factor_ref 0.1170
_oxford_refine_ls_scale 0.21617(19)
_oxford_reflns_number_all 14736
_oxford_reflns_threshold_expression_ref I>-10.0\s(I)
_oxford_structure_analysis_title CM5
_cod_data_source_file ic401253q_si_004.cif
_cod_data_source_block 1
_cod_original_cell_volume 25665.0(3)
_cod_original_sg_symbol_H-M 'P a -3 '
_cod_database_code 4335948

loop_
_symmetry_equiv_pos_as_xyz
x,y,z
-x,-y,-z
y,z,x
-y,-z,-x
z,x,y
-z,-x,-y
x+1/2,y,-z+1/2
-x+1/2,-y,z+1/2
y+1/2,z,-x+1/2
-y+1/2,-z,x+1/2
z+1/2,x,-y+1/2
-z+1/2,-x,y+1/2
y+1/2,-z+1/2,-x
-y+1/2,z+1/2,x
z+1/2,-x+1/2,-y
-z+1/2,x+1/2,y
-z,x+1/2,-y+1/2
z,-x+1/2,y+1/2
-x,y+1/2,-z+1/2
x,-y+1/2,z+1/2
-y,z+1/2,-x+1/2
y,-z+1/2,x+1/2
x+1/2,-y+1/2,-z
-x+1/2,y+1/2,z

loop_
_atom_site_label
_atom_site_type_symbol
_atom_site_fract_x
_atom_site_fract_y
_atom_site_fract_z
_atom_site_U_iso_or_equiv
_atom_site_occupancy
_atom_site_adp_type
_atom_site_refinement_flags_posn
_atom_site_refinement_flags_adp
Pd1 Pd 0.792190(16) 0.661922(16) 0.494039(15) 0.0220 1.0000 Uani . .
Pd2 Pd 0.892828(16) 0.630654(16) 0.496986(15) 0.0219 1.0000 Uani . .
O3 O 0.85917(15) 0.57901(15) 0.46040(15) 0.0258 1.0000 Uani . .
C4 C 0.8275(2) 0.5857(2) 0.4328(2) 0.0214 1.0000 Uani . .
N5 N 0.89608(16) 0.67424(16) 0.44254(17) 0.0213 1.0000 Uani . .
C6 C 0.86567(19) 0.70857(19) 0.43637(19) 0.0192 1.0000 Uani . .
O7 O 0.83078(16) 0.71228(15) 0.46085(15) 0.0283 1.0000 Uani . .
N8 N 0.75972(17) 0.59687(17) 0.37173(17) 0.0230 1.0000 Uani . .
Pd9 Pd 0.705040(15) 0.595753(16) 0.329860(16) 0.0227 1.0000 Uani . .
Pd10 Pd 0.703279(15) 0.697099(16) 0.365266(16) 0.0229 1.0000 Uani . .
O11 O 0.73447(15) 0.65554(15) 0.41504(14) 0.0254 1.0000 Uani . .
C12 C 0.7627(2) 0.6242(2) 0.40863(18) 0.0205 1.0000 Uani . .
N13 N 0.79622(17) 0.61830(16) 0.43967(17) 0.0208 1.0000 Uani . .
N14 N 0.64701(19) 0.7031(2) 0.4077(2) 0.0311 1.0000 Uani . .
C15 C 0.6088(2) 0.7205(3) 0.3799(3) 0.0379 1.0000 Uani . .
C16 C 0.6272(2) 0.7520(2) 0.3442(3) 0.0327 1.0000 Uani . .
C17 C 0.6714(2) 0.7433(2) 0.3295(2) 0.0277 1.0000 Uani . .
C18 C 0.6885(2) 0.7711(2) 0.2950(2) 0.0310 1.0000 Uani . .
C19 C 0.6635(2) 0.8063(2) 0.2764(2) 0.0320 1.0000 Uani . .
C20 C 0.6204(3) 0.8146(3) 0.2925(3) 0.0396 1.0000 Uani . .
C21 C 0.6024(3) 0.7881(3) 0.3264(3) 0.0377 1.0000 Uani . .
C22 C 0.6338(3) 0.6603(3) 0.4309(3) 0.0400 1.0000 Uani . .
C23 C 0.6598(3) 0.7372(3) 0.4427(3) 0.0473 1.0000 Uani . .
N24 N 0.75941(17) 0.69803(17) 0.32425(17) 0.0227 1.0000 Uani . .
C25 C 0.7660(2) 0.6693(2) 0.2890(2) 0.0232 1.0000 Uani . .
O26 O 0.73935(15) 0.63696(15) 0.28158(14) 0.0249 1.0000 Uani . .
N27 N 0.6485(2) 0.5873(2) 0.28840(19) 0.0309 1.0000 Uani . .
C28 C 0.6318(3) 0.5396(2) 0.2967(3) 0.0376 1.0000 Uani . .
C29 C 0.6376(2) 0.5290(3) 0.3459(3) 0.0358 1.0000 Uani . .
C30 C 0.6727(2) 0.5523(2) 0.3684(3) 0.0312 1.0000 Uani . .
C31 C 0.6791(3) 0.5422(3) 0.4143(3) 0.0380 1.0000 Uani . .
C32 C 0.6520(3) 0.5096(3) 0.4364(3) 0.0483 1.0000 Uani . .
C33 C 0.6183(3) 0.4878(3) 0.4134(3) 0.0500 1.0000 Uani . .
C34 C 0.6097(3) 0.4977(3) 0.3693(3) 0.0482 1.0000 Uani . .
C35 C 0.6601(3) 0.5932(3) 0.2402(3) 0.0454 1.0000 Uani . .
C36 C 0.6120(3) 0.6197(3) 0.3020(3) 0.0411 1.0000 Uani . .
N37 N 0.89559(19) 0.58540(19) 0.55108(18) 0.0282 1.0000 Uani . .
C38 C 0.9138(3) 0.6097(3) 0.5916(2) 0.0398 1.0000 Uani . .
C39 C 0.9464(3) 0.6454(2) 0.5754(3) 0.0363 1.0000 Uani . .
C40 C 0.9362(2) 0.6652(2) 0.5329(2) 0.0312 1.0000 Uani . .
C41 C 0.9627(3) 0.7021(3) 0.5193(3) 0.0407 1.0000 Uani . .
C42 C 1.0005(3) 0.7164(3) 0.5443(3) 0.0553 1.0000 Uani . .
C43 C 1.0105(4) 0.6945(3) 0.5845(4) 0.0619 1.0000 Uani . .
C44 C 0.9832(3) 0.6602(3) 0.6008(3) 0.0494 1.0000 Uani . .
C45 C 0.9270(3) 0.5493(3) 0.5372(3) 0.0417 1.0000 Uani . .
C46 C 0.8512(3) 0.5646(3) 0.5630(3) 0.0408 1.0000 Uani . .
N47 N 0.7824(2) 0.7065(2) 0.54755(19) 0.0309 1.0000 Uani . .
C48 C 0.8166(3) 0.6977(3) 0.5838(3) 0.0400 1.0000 Uani . .
C49 C 0.7360(3) 0.6966(3) 0.5658(3) 0.0371 1.0000 Uani . .
C50 C 0.7283(2) 0.6474(2) 0.5646(2) 0.0296 1.0000 Uani . .
C51 C 0.7501(2) 0.6236(2) 0.5293(2) 0.0263 1.0000 Uani . .
C52 C 0.7407(3) 0.5776(3) 0.5246(2) 0.0361 1.0000 Uani . .
C53 C 0.7115(3) 0.5549(3) 0.5547(3) 0.0456 1.0000 Uani . .
C54 C 0.6917(3) 0.5788(3) 0.5907(3) 0.0426 1.0000 Uani . .
C55 C 0.6996(3) 0.6245(3) 0.5948(3) 0.0387 1.0000 Uani . .
C56 C 0.7865(3) 0.7554(3) 0.5336(3) 0.0459 1.0000 Uani . .
Cl1 Cl 0.5794(2) 0.50882(18) 0.5747(3) 0.0867 0.5000 Uani . .
C11 C 0.5642(6) 0.5642(6) 0.5642(6) 0.0653 0.5000 Uani S T
H151 H 0.5871 0.7362 0.3995 0.0450 1.0000 Uiso R .
H152 H 0.5938 0.6951 0.3655 0.0449 1.0000 Uiso R .
H181 H 0.7174 0.7653 0.2836 0.0371 1.0000 Uiso R .
H191 H 0.6754 0.8244 0.2536 0.0378 1.0000 Uiso R .
H201 H 0.6033 0.8378 0.2803 0.0470 1.0000 Uiso R .
H211 H 0.5738 0.7949 0.3376 0.0441 1.0000 Uiso R .
H221 H 0.6589 0.6492 0.4483 0.0598 1.0000 Uiso R .
H223 H 0.6086 0.6667 0.4505 0.0599 1.0000 Uiso R .
H222 H 0.6254 0.6379 0.4084 0.0599 1.0000 Uiso R .
H231 H 0.6869 0.7269 0.4577 0.0720 1.0000 Uiso R .
H233 H 0.6649 0.7664 0.4291 0.0722 1.0000 Uiso R .
H232 H 0.6350 0.7394 0.4646 0.0718 1.0000 Uiso R .
H281 H 0.6486 0.5179 0.2785 0.0453 1.0000 Uiso R .
H282 H 0.5998 0.5375 0.2884 0.0451 1.0000 Uiso R .
H311 H 0.7014 0.5570 0.4306 0.0450 1.0000 Uiso R .
H321 H 0.6569 0.5031 0.4667 0.0568 1.0000 Uiso R .
H331 H 0.6017 0.4660 0.4283 0.0589 1.0000 Uiso R .
H341 H 0.5854 0.4843 0.3546 0.0590 1.0000 Uiso R .
H351 H 0.6676 0.6242 0.2341 0.0668 1.0000 Uiso R .
H353 H 0.6859 0.5741 0.2330 0.0669 1.0000 Uiso R .
H352 H 0.6348 0.5838 0.2220 0.0668 1.0000 Uiso R .
H361 H 0.6232 0.6504 0.3009 0.0609 1.0000 Uiso R .
H363 H 0.6024 0.6136 0.3325 0.0608 1.0000 Uiso R .
H362 H 0.5860 0.6177 0.2820 0.0610 1.0000 Uiso R .
H381 H 0.9297 0.5877 0.6103 0.0483 1.0000 Uiso R .
H382 H 0.8891 0.6235 0.6091 0.0478 1.0000 Uiso R .
H411 H 0.9549 0.7172 0.4926 0.0500 1.0000 Uiso R .
H421 H 1.0191 0.7405 0.5342 0.0660 1.0000 Uiso R .
H431 H 1.0361 0.7034 0.6012 0.0773 1.0000 Uiso R .
H441 H 0.9894 0.6472 0.6289 0.0592 1.0000 Uiso R .
H451 H 0.9180 0.5374 0.5086 0.0618 1.0000 Uiso R .
H453 H 0.9570 0.5616 0.5352 0.0623 1.0000 Uiso R .
H452 H 0.9259 0.5253 0.5599 0.0619 1.0000 Uiso R .
H461 H 0.8389 0.5493 0.5365 0.0618 1.0000 Uiso R .
H463 H 0.8560 0.5428 0.5870 0.0620 1.0000 Uiso R .
H462 H 0.8304 0.5880 0.5731 0.0622 1.0000 Uiso R .
H481 H 0.8465 0.7033 0.5714 0.0588 1.0000 Uiso R .
H483 H 0.8112 0.7181 0.6084 0.0587 1.0000 Uiso R .
H482 H 0.8147 0.6668 0.5939 0.0589 1.0000 Uiso R .
H491 H 0.7333 0.7073 0.5968 0.0439 1.0000 Uiso R .
H492 H 0.7129 0.7109 0.5473 0.0438 1.0000 Uiso R .
H521 H 0.7542 0.5614 0.5008 0.0440 1.0000 Uiso R .
H531 H 0.7059 0.5238 0.5507 0.0552 1.0000 Uiso R .
H541 H 0.6738 0.5637 0.6120 0.0497 1.0000 Uiso R .
H551 H 0.6853 0.6403 0.6177 0.0459 1.0000 Uiso R .
H561 H 0.7665 0.7614 0.5079 0.0687 1.0000 Uiso R .
H563 H 0.7788 0.7742 0.5588 0.0687 1.0000 Uiso R .
H562 H 0.8176 0.7611 0.5250 0.0690 1.0000 Uiso R .
H111 H 0.5823 0.5823 0.5823 0.0420 0.5000 Uiso RS .

loop_
_atom_site_aniso_label
_atom_site_aniso_U_11
_atom_site_aniso_U_22
_atom_site_aniso_U_33
_atom_site_aniso_U_23
_atom_site_aniso_U_13
_atom_site_aniso_U_12
Pd1 0.0230(2) 0.0246(2) 0.0183(2) -0.00130(17) 0.00087(17) 0.00135(17)
Pd2 0.0224(2) 0.0233(2) 0.0199(2) 0.00099(17) -0.00341(16) 0.00071(17)
O3 0.027(2) 0.026(2) 0.025(2) 0.0018(17) -0.0077(18) 0.0030(18)
C4 0.023(3) 0.021(3) 0.020(3) 0.003(2) -0.001(2) -0.003(2)
N5 0.020(2) 0.016(2) 0.027(2) 0.0018(19) -0.0054(19) 0.0024(18)
C6 0.020(3) 0.020(2) 0.017(2) -0.001(2) 0.000(2) 0.001(2)
O7 0.031(2) 0.025(2) 0.029(2) -0.0003(18) 0.0021(19) 0.0048(18)
N8 0.021(2) 0.025(2) 0.024(2) 0.001(2) -0.001(2) 0.003(2)
Pd9 0.0184(2) 0.0263(2) 0.0234(2) 0.00147(18) -0.00366(17) -0.00144(17)
Pd10 0.0186(2) 0.0261(2) 0.0241(2) 0.00170(18) 0.00115(17) 0.00302(17)
O11 0.027(2) 0.030(2) 0.020(2) -0.0016(17) -0.0005(17) 0.0080(18)
C12 0.021(3) 0.026(3) 0.015(2) 0.004(2) -0.001(2) -0.005(2)
N13 0.023(2) 0.019(2) 0.021(2) 0.0004(19) -0.0018(19) 0.0017(19)
N14 0.022(3) 0.040(3) 0.031(3) 0.003(2) 0.002(2) 0.003(2)
C15 0.023(3) 0.045(4) 0.046(4) 0.001(3) 0.006(3) 0.007(3)
C16 0.028(3) 0.032(3) 0.038(4) 0.000(3) 0.006(3) 0.006(3)
C17 0.026(3) 0.030(3) 0.028(3) -0.002(3) -0.005(3) 0.001(3)
C18 0.029(3) 0.031(3) 0.033(3) 0.001(3) -0.003(3) 0.001(3)
C19 0.037(4) 0.027(3) 0.032(3) 0.004(3) -0.006(3) -0.001(3)
C20 0.046(4) 0.027(3) 0.045(4) 0.000(3) -0.011(4) 0.002(3)
C21 0.034(4) 0.041(4) 0.038(4) -0.001(3) 0.000(3) 0.012(3)
C22 0.035(4) 0.042(4) 0.043(4) 0.013(3) 0.007(3) 0.000(3)
C23 0.048(5) 0.052(5) 0.041(4) -0.003(4) 0.005(4) -0.001(4)
N24 0.024(2) 0.024(2) 0.020(2) -0.0001(19) 0.0026(19) 0.002(2)
C25 0.026(3) 0.024(3) 0.020(3) 0.001(2) -0.005(2) 0.001(2)
O26 0.026(2) 0.027(2) 0.022(2) 0.0006(17) -0.0052(17) -0.0046(18)
N27 0.028(3) 0.036(3) 0.029(3) 0.000(2) -0.005(2) 0.000(2)
C28 0.033(4) 0.031(3) 0.048(4) -0.001(3) -0.009(3) -0.009(3)
C29 0.029(3) 0.033(4) 0.045(4) -0.002(3) 0.005(3) -0.002(3)
C30 0.021(3) 0.030(3) 0.043(4) 0.004(3) -0.003(3) -0.002(3)
C31 0.031(3) 0.045(4) 0.038(4) 0.010(3) 0.000(3) -0.002(3)
C32 0.049(5) 0.057(5) 0.039(4) 0.015(4) 0.002(4) -0.005(4)
C33 0.045(5) 0.045(5) 0.060(6) 0.010(4) 0.008(4) -0.012(4)
C34 0.030(4) 0.045(5) 0.070(6) 0.003(4) -0.002(4) -0.011(3)
C35 0.042(4) 0.059(5) 0.035(4) 0.005(4) -0.012(3) -0.009(4)
C36 0.032(4) 0.044(4) 0.048(4) 0.004(4) -0.008(3) 0.007(3)
N37 0.030(3) 0.031(3) 0.023(3) 0.002(2) -0.005(2) 0.004(2)
C38 0.055(5) 0.038(4) 0.027(3) 0.004(3) -0.011(3) 0.005(4)
C39 0.038(4) 0.031(3) 0.039(4) -0.001(3) -0.012(3) 0.005(3)
C40 0.032(3) 0.031(3) 0.030(3) -0.006(3) -0.003(3) 0.002(3)
C41 0.043(4) 0.040(4) 0.040(4) -0.005(3) -0.005(3) -0.008(3)
C42 0.054(5) 0.054(5) 0.058(6) -0.019(4) -0.010(4) -0.016(4)
C43 0.058(6) 0.058(6) 0.070(7) -0.016(5) -0.035(5) -0.007(5)
C44 0.054(5) 0.041(4) 0.053(5) -0.003(4) -0.025(4) 0.010(4)
C45 0.047(4) 0.034(4) 0.043(4) -0.005(3) -0.014(4) 0.010(3)
C46 0.037(4) 0.051(5) 0.035(4) 0.018(3) -0.002(3) -0.003(3)
N47 0.033(3) 0.032(3) 0.028(3) -0.005(2) 0.003(2) 0.002(2)
C48 0.038(4) 0.048(4) 0.034(4) -0.006(3) -0.002(3) -0.006(3)
C49 0.044(4) 0.036(4) 0.031(4) -0.003(3) 0.006(3) 0.007(3)
C50 0.026(3) 0.039(4) 0.024(3) 0.000(3) 0.005(2) 0.006(3)
C51 0.023(3) 0.037(3) 0.018(3) -0.003(2) -0.001(2) 0.002(3)
C52 0.040(4) 0.037(4) 0.032(4) -0.003(3) 0.011(3) -0.003(3)
C53 0.045(4) 0.041(4) 0.050(5) 0.001(4) 0.011(4) -0.016(4)
C54 0.041(4) 0.048(5) 0.039(4) 0.002(4) 0.013(3) -0.009(4)
C55 0.036(4) 0.053(5) 0.027(3) -0.004(3) 0.006(3) 0.008(3)
C56 0.066(5) 0.038(4) 0.034(4) -0.009(3) 0.009(4) 0.005(4)
Cl1 0.070(3) 0.047(3) 0.143(6) 0.031(3) -0.026(4) -0.005(2)
C11 0.065(10) 0.065(10) 0.065(10) -0.017(9) -0.017(9) -0.017(9)

loop_
_atom_type_symbol
_atom_type_scat_dispersion_real
_atom_type_scat_dispersion_imag
_atom_type_scat_Cromer_Mann_a1
_atom_type_scat_Cromer_Mann_b1
_atom_type_scat_Cromer_Mann_a2
_atom_type_scat_Cromer_Mann_b2
_atom_type_scat_Cromer_Mann_a3
_atom_type_scat_Cromer_Mann_b3
_atom_type_scat_Cromer_Mann_a4
_atom_type_scat_Cromer_Mann_b4
_atom_type_scat_Cromer_Mann_c
_atom_type_scat_source
C 0.0033 0.0016 2.3100 20.8439 1.0200 10.2075 1.5886 0.5687 0.8650 51.6512 0.2156 'International Tables Vol C 4.2.6.8 and 6.1.1.4'
H 0.0000 0.0000 0.4930 10.5109 0.3229 26.1257 0.1402 3.1424 0.0408 57.7998 0.0030 'International Tables Vol C 4.2.6.8 and 6.1.1.4'
N 0.0061 0.0033 12.2126 0.0057 3.1322 9.8933 2.0125 28.9975 1.1663 0.5826 -11.5290 'International Tables Vol C 4.2.6.8 and 6.1.1.4'
O 0.0106 0.0060 3.0485 13.2771 2.2868 5.7011 1.5463 0.3239 0.8670 32.9089 0.2508 'International Tables Vol C 4.2.6.8 and 6.1.1.4'
Cl 0.1484 0.1585 11.4604 0.0104 7.1964 1.1662 6.2556 18.5194 1.6455 47.7784 -9.5574 'International Tables Vol C 4.2.6.8 and 6.1.1.4'
Pd -0.9988 1.0072 19.3319 0.6987 15.5017 7.9893 5.2954 25.2052 0.6058 76.8986 5.2659 'International Tables Vol C 4.2.6.8 and 6.1.1.4'

loop_
_geom_angle_atom_site_label_1
_geom_angle_site_symmetry_1
_geom_angle_atom_site_label_2
_geom_angle_atom_site_label_3
_geom_angle_site_symmetry_3
_geom_angle
_geom_angle_publ_flag
O7 . Pd1 N13 . 92.71(18) yes
O7 . Pd1 N47 . 88.9(2) yes
N13 . Pd1 N47 . 175.2(2) yes
O7 . Pd1 C51 . 170.2(2) yes
N13 . Pd1 C51 . 95.1(2) yes
N47 . Pd1 C51 . 82.8(2) yes
O3 . Pd2 N5 . 94.23(18) yes
O3 . Pd2 N37 . 87.00(19) yes
N5 . Pd2 N37 . 174.9(2) yes
O3 . Pd2 C40 . 164.2(2) yes
N5 . Pd2 C40 . 93.8(3) yes
N37 . Pd2 C40 . 83.9(3) yes
Pd2 . O3 C4 . 124.6(4) yes
N5 10_664 C4 O3 . 116.5(5) yes
N5 10_664 C4 N13 . 121.8(5) yes
O3 . C4 N13 . 121.7(5) yes
C4 15_566 N5 Pd2 . 119.2(4) yes
C4 15_566 N5 C6 . 117.9(5) yes
Pd2 . N5 C6 . 122.5(4) yes
N8 15_566 C6 N5 . 121.2(5) yes
N8 15_566 C6 O7 . 117.2(5) yes
N5 . C6 O7 . 121.6(5) yes
Pd1 . O7 C6 . 130.1(4) yes
C6 10_664 N8 Pd9 . 116.9(4) yes
C6 10_664 N8 C12 . 119.2(5) yes
Pd9 . N8 C12 . 123.2(4) yes
N8 . Pd9 O26 . 91.14(18) yes
N8 . Pd9 N27 . 173.9(2) yes
O26 . Pd9 N27 . 93.2(2) yes
N8 . Pd9 C30 . 92.5(2) yes
O26 . Pd9 C30 . 173.0(2) yes
N27 . Pd9 C30 . 82.7(3) yes
O11 . Pd10 N14 . 88.8(2) yes
O11 . Pd10 C17 . 168.6(2) yes
N14 . Pd10 C17 . 83.2(3) yes
O11 . Pd10 N24 . 93.77(18) yes
N14 . Pd10 N24 . 174.3(2) yes
C17 . Pd10 N24 . 93.4(2) yes
Pd10 . O11 C12 . 127.4(4) yes
N8 . C12 O11 . 121.0(5) yes
N8 . C12 N13 . 120.7(5) yes
O11 . C12 N13 . 118.3(5) yes
C12 . N13 C4 . 119.3(5) yes
C12 . N13 Pd1 . 113.7(4) yes
C4 . N13 Pd1 . 127.0(4) yes
Pd10 . N14 C15 . 107.6(4) yes
Pd10 . N14 C22 . 114.3(4) yes
C15 . N14 C22 . 110.3(6) yes
Pd10 . N14 C23 . 105.8(4) yes
C15 . N14 C23 . 110.1(6) yes
C22 . N14 C23 . 108.6(6) yes
N14 . C15 C16 . 109.0(6) yes
N14 . C15 H151 . 109.5 no
C16 . C15 H151 . 110.7 no
N14 . C15 H152 . 108.9 no
C16 . C15 H152 . 109.5 no
H151 . C15 H152 . 109.2 no
C15 . C16 C17 . 116.1(6) yes
C15 . C16 C21 . 123.1(6) yes
C17 . C16 C21 . 120.8(7) yes
C16 . C17 Pd10 . 114.0(5) yes
C16 . C17 C18 . 117.0(6) yes
Pd10 . C17 C18 . 128.7(5) yes
C17 . C18 C19 . 122.4(7) yes
C17 . C18 H181 . 118.9 no
C19 . C18 H181 . 118.7 no
C18 . C19 C20 . 119.0(7) yes
C18 . C19 H191 . 120.9 no
C20 . C19 H191 . 120.1 no
C19 . C20 C21 . 120.5(7) yes
C19 . C20 H201 . 120.0 no
C21 . C20 H201 . 119.5 no
C16 . C21 C20 . 120.3(7) yes
C16 . C21 H211 . 120.4 no
C20 . C21 H211 . 119.3 no
N14 . C22 H221 . 109.6 no
N14 . C22 H223 . 108.2 no
H221 . C22 H223 . 110.0 no
N14 . C22 H222 . 109.4 no
H221 . C22 H222 . 109.4 no
H223 . C22 H222 . 110.3 no
N14 . C23 H231 . 108.6 no
N14 . C23 H233 . 110.7 no
H231 . C23 H233 . 110.0 no
N14 . C23 H232 . 108.2 no
H231 . C23 H232 . 109.8 no
H233 . C23 H232 . 109.5 no
C25 15_566 N24 Pd10 . 116.0(4) yes
C25 15_566 N24 C25 . 119.5(6) yes
Pd10 . N24 C25 . 124.1(4) yes
N24 10_664 C25 N24 . 120.5(6) yes
N24 10_664 C25 O26 . 118.3(5) yes
N24 . C25 O26 . 121.2(6) yes
Pd9 . O26 C25 . 128.0(4) yes
Pd9 . N27 C28 . 106.2(4) yes
Pd9 . N27 C35 . 111.5(5) yes
C28 . N27 C35 . 110.1(6) yes
Pd9 . N27 C36 . 110.0(4) yes
C28 . N27 C36 . 108.4(6) yes
C35 . N27 C36 . 110.5(6) yes
N27 . C28 C29 . 108.4(6) yes
N27 . C28 H281 . 110.8 no
C29 . C28 H281 . 109.9 no
N27 . C28 H282 . 109.5 no
C29 . C28 H282 . 110.0 no
H281 . C28 H282 . 108.3 no
C28 . C29 C30 . 116.1(6) yes
C28 . C29 C34 . 122.9(7) yes
C30 . C29 C34 . 121.0(8) yes
C29 . C30 Pd9 . 113.8(5) yes
C29 . C30 C31 . 116.8(7) yes
Pd9 . C30 C31 . 129.4(5) yes
C30 . C31 C32 . 121.1(7) yes
C30 . C31 H311 . 119.9 no
C32 . C31 H311 . 118.9 no
C31 . C32 C33 . 120.2(8) yes
C31 . C32 H321 . 120.0 no
C33 . C32 H321 . 119.7 no
C32 . C33 C34 . 120.8(8) yes
C32 . C33 H331 . 118.5 no
C34 . C33 H331 . 120.7 no
C29 . C34 C33 . 119.9(8) yes
C29 . C34 H341 . 120.1 no
C33 . C34 H341 . 120.0 no
N27 . C35 H351 . 110.2 no
N27 . C35 H353 . 108.9 no
H351 . C35 H353 . 109.6 no
N27 . C35 H352 . 109.0 no
H351 . C35 H352 . 110.4 no
H353 . C35 H352 . 108.7 no
N27 . C36 H361 . 110.2 no
N27 . C36 H363 . 110.0 no
H361 . C36 H363 . 107.9 no
N27 . C36 H362 . 111.6 no
H361 . C36 H362 . 108.0 no
H363 . C36 H362 . 108.9 no
Pd2 . N37 C38 . 108.7(4) yes
Pd2 . N37 C45 . 106.0(4) yes
C38 . N37 C45 . 110.1(6) yes
Pd2 . N37 C46 . 114.3(4) yes
C38 . N37 C46 . 109.0(6) yes
C45 . N37 C46 . 108.8(6) yes
N37 . C38 C39 . 108.2(6) yes
N37 . C38 H381 . 107.9 no
C39 . C38 H381 . 109.9 no
N37 . C38 H382 . 110.7 no
C39 . C38 H382 . 110.5 no
H381 . C38 H382 . 109.7 no
C38 . C39 C40 . 115.8(6) yes
C38 . C39 C44 . 123.3(7) yes
C40 . C39 C44 . 120.9(8) yes
C39 . C40 Pd2 . 113.9(5) yes
C39 . C40 C41 . 117.2(7) yes
Pd2 . C40 C41 . 128.2(6) yes
C40 . C41 C42 . 121.9(8) yes
C40 . C41 H411 . 118.4 no
C42 . C41 H411 . 119.7 no
C41 . C42 C43 . 118.7(9) yes
C41 . C42 H421 . 121.4 no
C43 . C42 H421 . 119.9 no
C42 . C43 C44 . 121.0(8) yes
C42 . C43 H431 . 119.3 no
C44 . C43 H431 . 119.7 no
C39 . C44 C43 . 120.1(8) yes
C39 . C44 H441 . 120.4 no
C43 . C44 H441 . 119.5 no
N37 . C45 H451 . 109.7 no
N37 . C45 H453 . 108.9 no
H451 . C45 H453 . 110.2 no
N37 . C45 H452 . 108.3 no
H451 . C45 H452 . 109.4 no
H453 . C45 H452 . 110.3 no
N37 . C46 H461 . 109.3 no
N37 . C46 H463 . 108.6 no
H461 . C46 H463 . 109.5 no
N37 . C46 H462 . 109.6 no
H461 . C46 H462 . 109.9 no
H463 . C46 H462 . 109.9 no
Pd1 . N47 C48 . 110.0(4) yes
Pd1 . N47 C49 . 106.0(4) yes
C48 . N47 C49 . 109.0(6) yes
Pd1 . N47 C56 . 112.8(4) yes
C48 . N47 C56 . 108.0(6) yes
C49 . N47 C56 . 110.9(6) yes
N47 . C48 H481 . 108.3 no
N47 . C48 H483 . 108.7 no
H481 . C48 H483 . 109.5 no
N47 . C48 H482 . 110.2 no
H481 . C48 H482 . 109.5 no
H483 . C48 H482 . 110.6 no
N47 . C49 C50 . 108.9(6) yes
N47 . C49 H491 . 110.3 no
C50 . C49 H491 . 109.6 no
N47 . C49 H492 . 110.5 no
C50 . C49 H492 . 108.1 no
H491 . C49 H492 . 109.4 no
C49 . C50 C51 . 116.1(6) yes
C49 . C50 C55 . 123.5(6) yes
C51 . C50 C55 . 120.3(7) yes
C50 . C51 Pd1 . 113.0(5) yes
C50 . C51 C52 . 117.9(6) yes
Pd1 . C51 C52 . 129.0(5) yes
C51 . C52 C53 . 121.4(7) yes
C51 . C52 H521 . 119.1 no
C53 . C52 H521 . 119.4 no
C52 . C53 C54 . 119.6(8) yes
C52 . C53 H531 . 119.7 no
C54 . C53 H531 . 120.7 no
C53 . C54 C55 . 119.2(7) yes
C53 . C54 H541 . 120.2 no
C55 . C54 H541 . 120.6 no
C50 . C55 C54 . 121.3(7) yes
C50 . C55 H551 . 120.0 no
C54 . C55 H551 . 118.6 no
N47 . C56 H561 . 109.8 no
N47 . C56 H563 . 109.0 no
H561 . C56 H563 . 110.9 no
N47 . C56 H562 . 108.3 no
H561 . C56 H562 . 109.7 no
H563 . C56 H562 . 109.1 no
Cl1 . C11 Cl1 5_555 111.8(10) yes
Cl1 . C11 Cl1 3_555 111.8(10) yes
Cl1 5_555 C11 Cl1 3_555 111.8(10) yes
Cl1 . C11 H111 . 107.0 no
Cl1 5_555 C11 H111 . 107.0 no
Cl1 3_555 C11 H111 . 107.0 no

loop_
_geom_bond_atom_site_label_1
_geom_bond_atom_site_label_2
_geom_bond_site_symmetry_2
_geom_bond_distance
_geom_bond_publ_flag
Pd1 O7 . 2.112(5) yes
Pd1 N13 . 2.060(5) yes
Pd1 N47 . 2.075(6) yes
Pd1 C51 . 1.975(7) yes
Pd2 O3 . 2.114(4) yes
Pd2 N5 . 2.059(5) yes
Pd2 N37 . 2.082(5) yes
Pd2 C40 . 1.950(7) yes
O3 C4 . 1.254(7) yes
C4 N5 10_664 1.368(8) yes
C4 N13 . 1.348(8) yes
N5 C6 . 1.365(7) yes
C6 N8 15_566 1.367(7) yes
C6 O7 . 1.262(7) yes
N8 Pd9 . 2.032(5) yes
N8 C12 . 1.357(7) yes
Pd9 O26 . 2.128(4) yes
Pd9 N27 . 2.082(6) yes
Pd9 C30 . 1.961(7) yes
Pd10 O11 . 2.122(4) yes
Pd10 N14 . 2.086(6) yes
Pd10 C17 . 1.964(7) yes
Pd10 N24 . 2.051(5) yes
O11 C12 . 1.258(7) yes
C12 N13 . 1.360(7) yes
N14 C15 . 1.484(9) yes
N14 C22 . 1.490(9) yes
N14 C23 . 1.489(10) yes
C15 C16 . 1.506(10) yes
C15 H151 . 0.980 no
C15 H152 . 0.968 no
C16 C17 . 1.399(9) yes
C16 C21 . 1.395(10) yes
C17 C18 . 1.399(10) yes
C18 C19 . 1.388(9) yes
C18 H181 . 0.934 no
C19 C20 . 1.378(11) yes
C19 H191 . 0.927 no
C20 C21 . 1.374(11) yes
C20 H201 . 0.925 no
C21 H211 . 0.926 no
C22 H221 . 0.959 no
C22 H223 . 0.960 no
C22 H222 . 0.968 no
C23 H231 . 0.963 no
C23 H233 . 0.964 no
C23 H232 . 0.979 no
N24 C25 15_566 1.386(8) yes
N24 C25 . 1.355(8) yes
C25 O26 . 1.257(7) yes
N27 C28 . 1.511(9) yes
N27 C35 . 1.474(10) yes
N27 C36 . 1.496(9) yes
C28 C29 . 1.494(11) yes
C28 H281 . 0.972 no
C28 H282 . 0.975 no
C29 C30 . 1.410(10) yes
C29 C34 . 1.415(11) yes
C30 C31 . 1.397(10) yes
C31 C32 . 1.409(11) yes
C31 H311 . 0.926 no
C32 C33 . 1.365(12) yes
C32 H321 . 0.927 no
C33 C34 . 1.356(13) yes
C33 H331 . 0.921 no
C34 H341 . 0.927 no
C35 H351 . 0.958 no
C35 H353 . 0.970 no
C35 H352 . 0.961 no
C36 H361 . 0.964 no
C36 H363 . 0.961 no
C36 H362 . 0.968 no
N37 C38 . 1.494(9) yes
N37 C45 . 1.471(9) yes
N37 C46 . 1.488(9) yes
C38 C39 . 1.505(11) yes
C38 H381 . 0.972 no
C38 H382 . 0.983 no
C39 C40 . 1.416(10) yes
C39 C44 . 1.387(11) yes
C40 C41 . 1.397(11) yes
C41 C42 . 1.403(11) yes
C41 H411 . 0.933 no
C42 C43 . 1.384(14) yes
C42 H421 . 0.947 no
C43 C44 . 1.380(14) yes
C43 H431 . 0.939 no
C44 H441 . 0.933 no
C45 H451 . 0.950 no
C45 H453 . 0.957 no
C45 H452 . 0.975 no
C46 H461 . 0.974 no
C46 H463 . 0.968 no
C46 H462 . 0.972 no
N47 C48 . 1.493(10) yes
N47 C49 . 1.502(9) yes
N47 C56 . 1.505(10) yes
C48 H481 . 0.967 no
C48 H483 . 0.957 no
C48 H482 . 0.961 no
C49 C50 . 1.468(10) yes
C49 H491 . 0.970 no
C49 H492 . 0.970 no
C50 C51 . 1.410(9) yes
C50 C55 . 1.402(10) yes
C51 C52 . 1.393(10) yes
C52 C53 . 1.406(10) yes
C52 H521 . 0.936 no
C53 C54 . 1.405(12) yes
C53 H531 . 0.941 no
C54 C55 . 1.373(12) yes
C54 H541 . 0.933 no
C55 H551 . 0.922 no
C56 H561 . 0.976 no
C56 H563 . 0.954 no
C56 H562 . 0.967 no
Cl1 C11 . 1.722(11) yes
C11 H111 . 0.926 no
